data_7054467
loop_
_publ_author_name
'Vrdoljak, Vi\<snja'
'Pisk, Jana'
'Agustin, Dominique'
'Novak, Predrag'
'Parlov Vukovi\'c, Jelena'
'Matkovi\'c-\<Calogovi\'c, Dubravka'

_publ_section_title
;
 Dioxomolybdenum(vi) and dioxotungsten(vi) complexes chelated with the ONO
 tridentate hydrazone ligand: synthesis, structure and catalytic
 epoxidation activity
;
_journal_issue 12
_journal_name_full 'New J. Chem.'
_journal_page_first 6176
_journal_paper_doi 10.1039/C4NJ01394H
_journal_volume 38
_journal_year 2014
_chemical_formula_sum 'C17 H18 Mo N2 O7'
_chemical_formula_weight 458.27
_chemical_name_systematic
;
 ?
;
_space_group_IT_number 14
_symmetry_cell_setting monoclinic
_symmetry_space_group_name_Hall '-P 2ybc'
_symmetry_space_group_name_H-M 'P 1 21/c 1'
_atom_sites_solution_hydrogens geom
_atom_sites_solution_primary direct
_atom_sites_solution_secondary difmap
_audit_creation_method
;
CrysAlis RED, Oxford Diffraction Ltd.,
Version 1.171.33.32 (release 27-01-2009 CrysAlis171 .NET)
(compiled Jan 27 2009,14:17:37)
;
_cell_angle_alpha 90.00
_cell_angle_beta 102.138(4)
_cell_angle_gamma 90.00
_cell_formula_units_Z 4
_cell_length_a 7.0077(3)
_cell_length_b 27.0442(16)
_cell_length_c 9.7840(5)
_cell_measurement_reflns_used 7355
_cell_measurement_temperature 295(2)
_cell_measurement_theta_max 32.3829
_cell_measurement_theta_min 3.6875
_cell_volume 1812.79(16)
_computing_cell_refinement
;
CrysAlis RED, Oxford Diffraction Ltd.,
Version 1.171.33.32 (release 27-01-2009 CrysAlis171 .NET)
(compiled Jan 27 2009,14:17:37)
;
_computing_data_collection
;
CrysAlis CCD, Oxford Diffraction Ltd.,
Version 1.171.33.32 (release 27-01-2009 CrysAlis171 .NET)
(compiled Jan 27 2009,14:17:37)
;
_computing_data_reduction
;
CrysAlis RED, Oxford Diffraction Ltd.,
Version 1.171.33.32 (release 27-01-2009 CrysAlis171 .NET)
(compiled Jan 27 2009,14:17:37)
;
_computing_molecular_graphics 'Mercury (Macrae et al., 2008)'
_computing_publication_material 'SHELXL-97 (Sheldrick, 2008)'
_computing_structure_refinement 'SHELXL-97 (Sheldrick, 2008)'
_computing_structure_solution 'SHELXS-97 (Sheldrick, 2008)'
_diffrn_ambient_temperature 295(2)
_diffrn_detector_area_resol_mean 16.3426
_diffrn_measured_fraction_theta_full 0.997
_diffrn_measured_fraction_theta_max 0.997
_diffrn_measurement_details
;
  1 omega    4.00   56.00   1.0000   50.0000
omega____ theta____ kappa____ phi______ frames
    -       28.4979  -45.0000  300.0000 52

  2 omega   -5.00   50.00   1.0000   50.0000
omega____ theta____ kappa____ phi______ frames
    -       28.4979   77.0000   60.0000 55

  3 omega  -36.00   -2.00   1.0000   50.0000
omega____ theta____ kappa____ phi______ frames
    -       28.4979  133.0000  212.0000 34

  4 omega   49.00  101.00   1.0000   50.0000
omega____ theta____ kappa____ phi______ frames
    -       28.4979   45.0000   30.0000 52

  5 omega    4.00   56.00   1.0000   50.0000
omega____ theta____ kappa____ phi______ frames
    -       28.4979  -45.0000   30.0000 52

  6 omega    0.00   50.00   1.0000   50.0000
omega____ theta____ kappa____ phi______ frames
    -       28.4979   77.0000  150.0000 50

  7 omega   49.00  101.00   1.0000   50.0000
omega____ theta____ kappa____ phi______ frames
    -       28.4979   45.0000  330.0000 52

  8 omega    3.00   51.00   1.0000   50.0000
omega____ theta____ kappa____ phi______ frames
    -       28.4979 -135.0000  325.0000 48

  9 omega -104.00   -4.00   1.0000   50.0000
omega____ theta____ kappa____ phi______ frames
    -      -31.1542  -45.0000  150.0000 100

 10 omega  -39.00   -6.00   1.0000   50.0000
omega____ theta____ kappa____ phi______ frames
    -      -31.1542   45.0000  180.0000 33

 11 omega  -75.00  -47.00   1.0000   50.0000
omega____ theta____ kappa____ phi______ frames
    -      -31.1542  133.0000  215.0000 28

 12 omega  -44.00  -17.00   1.0000   50.0000
omega____ theta____ kappa____ phi______ frames
    -      -31.1542   45.0000  270.0000 27

 13 omega -101.00  -54.00   1.0000   50.0000
omega____ theta____ kappa____ phi______ frames
    -      -31.1542  -45.0000  240.0000 47

;
_diffrn_measurement_device_type 'Goniometer KM4/Xcalibur, detector: Sapphire3'
_diffrn_measurement_method '\w scans'
_diffrn_orient_matrix_UB_11 0.0044956988
_diffrn_orient_matrix_UB_12 0.0261783467
_diffrn_orient_matrix_UB_13 -0.0027087955
_diffrn_orient_matrix_UB_21 0.0247097109
_diffrn_orient_matrix_UB_22 0.0009000585
_diffrn_orient_matrix_UB_23 0.0741025738
_diffrn_orient_matrix_UB_31 0.1004688714
_diffrn_orient_matrix_UB_32 -0.0013827338
_diffrn_orient_matrix_UB_33 -0.0021212011
_diffrn_radiation_monochromator graphite
_diffrn_radiation_source 'Enhance (Mo) X-ray Source'
_diffrn_radiation_type 'Mo K\a'
_diffrn_radiation_wavelength 0.7107
_diffrn_reflns_av_R_equivalents 0.0441
_diffrn_reflns_av_unetI/netI 0.0471
_diffrn_reflns_limit_h_max 9
_diffrn_reflns_limit_h_min -9
_diffrn_reflns_limit_k_max 36
_diffrn_reflns_limit_k_min -36
_diffrn_reflns_limit_l_max 13
_diffrn_reflns_limit_l_min -13
_diffrn_reflns_number 22974
_diffrn_reflns_theta_full 28.99
_diffrn_reflns_theta_max 28.99
_diffrn_reflns_theta_min 3.69
_exptl_absorpt_coefficient_mu 0.766
_exptl_absorpt_correction_T_max 1.00000
_exptl_absorpt_correction_T_min 0.92544
_exptl_absorpt_correction_type multi-scan
_exptl_absorpt_process_details
;
CrysAlis RED, Oxford Diffraction Ltd.,
Version 1.171.33.32 (release 27-01-2009 CrysAlis171 .NET)
(compiled Jan 27 2009,14:17:37)
Empirical absorption correction using spherical harmonics,
 implemented in SCALE3 ABSPACK scaling algorithm.
;
_exptl_crystal_colour orange
_exptl_crystal_density_diffrn 1.679
_exptl_crystal_density_method 'not measured'
_exptl_crystal_description prism
_exptl_crystal_F_000 928
_exptl_crystal_size_max 0.35
_exptl_crystal_size_mid 0.24
_exptl_crystal_size_min 0.21
_refine_diff_density_max 0.356
_refine_diff_density_min -0.351
_refine_diff_density_rms 0.066
_refine_ls_extinction_method none
_refine_ls_goodness_of_fit_ref 0.907
_refine_ls_hydrogen_treatment mixed
_refine_ls_matrix_type full
_refine_ls_number_parameters 251
_refine_ls_number_reflns 4814
_refine_ls_number_restraints 1
_refine_ls_restrained_S_all 0.907
_refine_ls_R_factor_all 0.0550
_refine_ls_R_factor_gt 0.0310
_refine_ls_shift/su_max 0.004
_refine_ls_shift/su_mean 0.000
_refine_ls_structure_factor_coef Fsqd
_refine_ls_weighting_details 'calc w=1/[\s^2^(Fo^2^)+(0.0320P)^2^+0.0000P] where P=(Fo^2^+2Fc^2^)/3'
_refine_ls_weighting_scheme calc
_refine_ls_wR_factor_gt 0.0607
_refine_ls_wR_factor_ref 0.0648
_reflns_number_gt 3404
_reflns_number_total 4814
_reflns_threshold_expression >2\s(I)
_cod_data_source_file c4nj01394h2.cif
_cod_data_source_block 1
_cod_depositor_comments
;
The following automatic conversions were performed:

'_symmetry_cell_setting' value 'Monoclinic' changed to 'monoclinic'
according to
/usr/data/users/saulius/crontab/automatic-downloads/rss-feeds/RSC/lib/dictionaries/cif_core.dic
dictionary named 'cif_core.dic' version 2.4.2 from 2011-04-26.

Automatic conversion script
Id: cif_fix_values 2827 2014-09-09 07:05:25Z andrius 

 Adding full bibliography for 7054467--7054471.cif.
;
_cod_database_code 7054467
_cell_oxdiff_length_a 7.0033(4)
_cell_oxdiff_length_b 27.0636(13)
_cell_oxdiff_length_c 9.7817(4)
_cell_oxdiff_angle_alpha 89.921(3)
_cell_oxdiff_angle_beta 102.102(4)
_cell_oxdiff_angle_gamma 90.053(4)
_cell_oxdiff_volume 1812.79(15)
_cell_oxdiff_measurement_reflns_used 7355

loop_
_symmetry_equiv_pos_as_xyz
'x, y, z'
'-x, y+1/2, -z+1/2'
'-x, -y, -z'
'x, -y-1/2, z-1/2'

loop_
_atom_site_label
_atom_site_type_symbol
_atom_site_fract_x
_atom_site_fract_y
_atom_site_fract_z
_atom_site_U_iso_or_equiv
_atom_site_adp_type
_atom_site_occupancy
_atom_site_symmetry_multiplicity
_atom_site_calc_flag
_atom_site_refinement_flags
Mo Mo 0.66601(2) 0.869603(7) 0.43687(2) 0.03368(7) Uani 1 1 d .
C1 C 1.0381(3) 0.81875(7) 0.2860(2) 0.0324(5) Uani 1 1 d .
C2 C 0.8511(3) 0.82728(8) 0.2061(2) 0.0348(5) Uani 1 1 d .
C3 C 0.8021(3) 0.81110(8) 0.0661(2) 0.0392(5) Uani 1 1 d .
C4 C 0.9436(3) 0.78744(9) 0.0096(3) 0.0465(6) Uani 1 1 d .
H4 H 0.9129 0.7767 -0.0827 0.056 Uiso 1 1 calc R
C5 C 1.1290(3) 0.77958(9) 0.0883(3) 0.0504(6) Uani 1 1 d .
H5 H 1.2224 0.7639 0.0486 0.061 Uiso 1 1 calc R
C6 C 1.1757(3) 0.79482(8) 0.2247(3) 0.0424(6) Uani 1 1 d .
H6 H 1.3006 0.7892 0.2773 0.051 Uiso 1 1 calc R
C7 C 1.0982(3) 0.83520(7) 0.4283(2) 0.0324(5) Uani 1 1 d .
H7 H 1.2279 0.8303 0.4725 0.039 Uiso 1 1 calc R
C8 C 0.9442(3) 0.89038(8) 0.6939(2) 0.0324(5) Uani 1 1 d .
C9 C 0.9936(3) 0.90657(8) 0.8400(2) 0.0325(5) Uani 1 1 d .
C10 C 0.8550(3) 0.92849(8) 0.9028(2) 0.0404(6) Uani 1 1 d .
H10 H 0.7303 0.9344 0.8503 0.049 Uiso 1 1 calc R
C11 C 0.8994(3) 0.94158(9) 1.0416(2) 0.0421(6) Uani 1 1 d .
H11 H 0.8051 0.9563 1.0823 0.051 Uiso 1 1 calc R
C12 C 1.0832(3) 0.93288(8) 1.1203(2) 0.0333(5) Uani 1 1 d .
C13 C 1.2253(3) 0.91162(8) 1.0603(2) 0.0388(5) Uani 1 1 d .
H13 H 1.3498 0.9059 1.1136 0.047 Uiso 1 1 calc R
C14 C 1.1806(3) 0.89897(9) 0.9212(2) 0.0387(5) Uani 1 1 d .
H14 H 1.2765 0.8851 0.8804 0.046 Uiso 1 1 calc R
C15 C 0.5657(4) 0.80595(10) -0.1468(3) 0.0560(7) Uani 1 1 d .
H15A H 0.6410 0.8244 -0.2006 0.084 Uiso 1 1 calc R
H15B H 0.4293 0.8120 -0.1822 0.084 Uiso 1 1 calc R
H15C H 0.5922 0.7713 -0.1535 0.084 Uiso 1 1 calc R
C16 C 0.7455(4) 0.99390(9) 0.4139(3) 0.0568(7) Uani 1 1 d .
H16A H 0.8617 1.0143 0.4360 0.068 Uiso 1 1 calc R
H16B H 0.6891 0.9926 0.4962 0.068 Uiso 1 1 calc R
C17 C 0.6055(4) 1.01696(10) 0.2998(3) 0.0663(8) Uani 1 1 d .
H17A H 0.6620 1.0195 0.2188 0.099 Uiso 1 1 calc R
H17B H 0.5730 1.0494 0.3277 0.099 Uiso 1 1 calc R
H17C H 0.4894 0.9971 0.2779 0.099 Uiso 1 1 calc R
O1 O 0.6015(2) 0.81379(6) 0.48836(18) 0.0504(4) Uani 1 1 d .
O2 O 0.45265(19) 0.90278(6) 0.39748(16) 0.0418(4) Uani 1 1 d .
O3 O 0.7142(2) 0.85247(6) 0.25671(16) 0.0423(4) Uani 1 1 d .
O4 O 0.75992(19) 0.89763(6) 0.62711(15) 0.0376(4) Uani 1 1 d .
O5 O 0.8010(2) 0.94440(6) 0.38128(19) 0.0436(4) Uani 1 1 d D
O6 O 1.1183(2) 0.94534(6) 1.25974(15) 0.0417(4) Uani 1 1 d .
H6A H 1.2229 0.9335 1.2998 0.062 Uiso 1 1 calc R
O7 O 0.6174(2) 0.82105(6) -0.00379(17) 0.0499(4) Uani 1 1 d .
N1 N 0.9852(2) 0.85627(6) 0.49892(19) 0.0319(4) Uani 1 1 d .
N2 N 1.0724(2) 0.86999(7) 0.63559(18) 0.0363(4) Uani 1 1 d .
H5A H 0.893(2) 0.9433(9) 0.345(2) 0.048(8) Uiso 1 1 d D

loop_
_atom_site_aniso_label
_atom_site_aniso_U_11
_atom_site_aniso_U_22
_atom_site_aniso_U_33
_atom_site_aniso_U_23
_atom_site_aniso_U_13
_atom_site_aniso_U_12
Mo 0.02316(9) 0.05106(12) 0.02472(10) -0.00342(10) 0.00023(6) 0.00374(9)
C1 0.0311(11) 0.0326(11) 0.0335(12) -0.0038(9) 0.0064(9) 0.0015(9)
C2 0.0351(11) 0.0381(12) 0.0316(12) -0.0049(9) 0.0078(10) 0.0001(9)
C3 0.0408(13) 0.0414(12) 0.0350(13) -0.0058(10) 0.0068(11) -0.0008(10)
C4 0.0518(14) 0.0519(14) 0.0364(14) -0.0166(11) 0.0106(12) 0.0000(11)
C5 0.0457(14) 0.0562(16) 0.0516(16) -0.0194(13) 0.0153(12) 0.0077(11)
C6 0.0338(12) 0.0455(13) 0.0461(15) -0.0115(11) 0.0047(11) 0.0064(10)
C7 0.0249(9) 0.0380(12) 0.0323(12) -0.0002(9) 0.0018(9) 0.0024(8)
C8 0.0286(10) 0.0412(11) 0.0246(11) 0.0007(9) -0.0009(9) -0.0013(9)
C9 0.0287(10) 0.0426(12) 0.0241(11) 0.0003(9) 0.0008(8) 0.0012(9)
C10 0.0302(11) 0.0588(15) 0.0282(12) -0.0012(10) -0.0031(10) 0.0116(10)
C11 0.0341(11) 0.0621(15) 0.0293(12) -0.0030(11) 0.0047(10) 0.0157(11)
C12 0.0327(11) 0.0428(12) 0.0230(11) -0.0011(9) 0.0024(9) 0.0006(9)
C13 0.0276(11) 0.0570(14) 0.0282(12) -0.0041(10) -0.0021(9) 0.0020(10)
C14 0.0301(11) 0.0569(14) 0.0285(12) -0.0025(11) 0.0050(9) 0.0079(10)
C15 0.0578(16) 0.0647(17) 0.0386(15) -0.0151(13) -0.0057(13) 0.0004(13)
C16 0.0538(15) 0.0573(16) 0.0566(18) -0.0143(14) 0.0052(13) 0.0095(13)
C17 0.0684(18) 0.0587(17) 0.071(2) 0.0056(15) 0.0136(16) 0.0114(14)
O1 0.0418(9) 0.0596(11) 0.0474(11) 0.0003(8) 0.0038(8) -0.0022(8)
O2 0.0271(7) 0.0655(11) 0.0309(9) -0.0023(8) 0.0018(6) 0.0078(7)
O3 0.0314(8) 0.0652(10) 0.0276(8) -0.0093(7) 0.0000(7) 0.0122(7)
O4 0.0269(7) 0.0570(10) 0.0264(8) -0.0038(7) 0.0000(6) 0.0086(7)
O5 0.0384(9) 0.0465(9) 0.0495(11) 0.0019(8) 0.0176(8) 0.0106(7)
O6 0.0337(8) 0.0642(10) 0.0242(8) -0.0058(7) -0.0004(7) 0.0078(7)
O7 0.0444(9) 0.0676(11) 0.0332(9) -0.0140(8) -0.0023(8) 0.0054(8)
N1 0.0263(8) 0.0422(10) 0.0254(9) -0.0020(7) 0.0011(7) 0.0030(7)
N2 0.0293(9) 0.0513(11) 0.0242(9) -0.0053(8) -0.0035(7) 0.0042(8)

loop_
_atom_type_symbol
_atom_type_description
_atom_type_scat_dispersion_real
_atom_type_scat_dispersion_imag
_atom_type_scat_source
Mo Mo -1.6832 0.6857 'International Tables Vol C Tables 4.2.6.8 and 6.1.1.4'
C C 0.0033 0.0016 'International Tables Vol C Tables 4.2.6.8 and 6.1.1.4'
H H 0.0000 0.0000 'International Tables Vol C Tables 4.2.6.8 and 6.1.1.4'
O O 0.0106 0.0060 'International Tables Vol C Tables 4.2.6.8 and 6.1.1.4'
N N 0.0061 0.0033 'International Tables Vol C Tables 4.2.6.8 and 6.1.1.4'

loop_
_geom_angle_atom_site_label_1
_geom_angle_atom_site_label_2
_geom_angle_atom_site_label_3
_geom_angle
O1 Mo O2 105.06(8)
O1 Mo O3 99.70(8)
O2 Mo O3 103.48(7)
O1 Mo O4 96.80(7)
O2 Mo O4 96.44(6)
O3 Mo O4 149.71(6)
O1 Mo N1 95.23(7)
O2 Mo N1 157.82(7)
O3 Mo N1 81.38(6)
O4 Mo N1 71.94(6)
O1 Mo O5 171.89(7)
O2 Mo O5 82.63(7)
O3 Mo O5 80.67(7)
O4 Mo O5 79.52(6)
N1 Mo O5 76.78(6)
C6 C1 C2 119.2(2)
C6 C1 C7 118.10(19)
C2 C1 C7 122.67(19)
O3 C2 C1 122.21(19)
O3 C2 C3 117.74(19)
C1 C2 C3 120.0(2)
O7 C3 C4 125.2(2)
O7 C3 C2 116.1(2)
C4 C3 C2 118.8(2)
C5 C4 C3 121.1(2)
C6 C5 C4 120.1(2)
C5 C6 C1 120.9(2)
N1 C7 C1 124.63(19)
N2 C8 O4 122.72(19)
N2 C8 C9 121.17(18)
O4 C8 C9 116.10(18)
C10 C9 C14 118.13(19)
C10 C9 C8 121.07(18)
C14 C9 C8 120.77(19)
C11 C10 C9 120.91(19)
C10 C11 C12 120.0(2)
C11 C12 O6 117.68(19)
C11 C12 C13 120.4(2)
O6 C12 C13 121.86(18)
C14 C13 C12 119.29(19)
C13 C14 C9 121.2(2)
O5 C16 C17 113.2(2)
C2 O3 Mo 137.13(14)
C8 O4 Mo 119.89(13)
C16 O5 Mo 127.34(16)
C3 O7 C15 117.06(19)
C7 N1 N2 115.84(17)
C7 N1 Mo 128.53(14)
N2 N1 Mo 115.52(13)
C8 N2 N1 109.44(16)

loop_
_geom_bond_atom_site_label_1
_geom_bond_atom_site_label_2
_geom_bond_distance
Mo O1 1.6831(17)
Mo O2 1.7166(14)
Mo O3 1.9200(16)
Mo O4 1.9891(14)
Mo N1 2.2205(17)
Mo O5 2.3449(17)
C1 C6 1.396(3)
C1 C2 1.397(3)
C1 C7 1.438(3)
C2 O3 1.352(2)
C2 C3 1.410(3)
C3 O7 1.357(3)
C3 C4 1.389(3)
C4 C5 1.380(3)
C5 C6 1.370(3)
C7 N1 1.288(3)
C8 N2 1.285(3)
C8 O4 1.334(2)
C8 C9 1.465(3)
C9 C10 1.387(3)
C9 C14 1.397(3)
C10 C11 1.374(3)
C11 C12 1.375(3)
C12 O6 1.376(2)
C12 C13 1.383(3)
C13 C14 1.374(3)
C15 O7 1.429(3)
C16 O5 1.448(3)
C16 C17 1.462(3)
N1 N2 1.398(2)
